data_7045353
loop_
_publ_author_name
'Xiao, Zhi-Zun'
'Han, Li-Juan'
'Wang, Zhong-Jie'
'Zheng, He-Gen'

_publ_section_title
;
 Three Zn(ii)-based MOFs for luminescence sensing of Fe<sup>3+</sup> and
 Cr<sub>2</sub>O<sub>7</sub><sup>2-</sup> ions.
;
_journal_issue 10
_journal_name_full 'Dalton transactions (Cambridge, England : 2003)'
_journal_page_first 3298
_journal_page_last 3302
_journal_paper_doi 10.1039/c7dt04659f
_journal_volume 47
_journal_year 2018
_chemical_formula_sum 'C40 H50 N2 O6 Zn'
_chemical_formula_weight 720.19
_space_group_crystal_system triclinic
_space_group_IT_number 2
_space_group_name_Hall '-P 1'
_space_group_name_H-M_alt 'P -1'
_symmetry_space_group_name_Hall '-P 1'
_symmetry_space_group_name_H-M 'P -1'
_atom_sites_solution_hydrogens geom
_audit_creation_method SHELXL-2018/1
_audit_update_record
;
2018-01-21 deposited with the CCDC.
2018-01-23 downloaded from the CCDC.
;
_cell_angle_alpha 98.194(2)
_cell_angle_beta 91.550(2)
_cell_angle_gamma 100.009(2)
_cell_formula_units_Z 2
_cell_length_a 6.1957(6)
_cell_length_b 15.4084(14)
_cell_length_c 19.6221(19)
_cell_measurement_reflns_used 8956
_cell_measurement_temperature 293(2)
_cell_measurement_theta_max 27.63
_cell_measurement_theta_min 2.77
_cell_volume 1823.3(3)
_computing_cell_refinement 'Bruker SMART'
_computing_data_collection 'Bruker SMART'
_computing_data_reduction 'Bruker SAINT'
_computing_molecular_graphics 'Bruker SHELXTL'
_computing_publication_material 'Bruker SHELXTL'
_computing_structure_refinement 'SHELXL-2018/1 (Sheldrick, 2018)'
_computing_structure_solution 'Bruker SHELXTL'
_diffrn_ambient_temperature 293(2)
_diffrn_measured_fraction_theta_full 0.982
_diffrn_measured_fraction_theta_max 0.982
_diffrn_measurement_device_type 'CCD area detector'
_diffrn_measurement_method 'phi and omega scans'
_diffrn_radiation_type MoK\a
_diffrn_radiation_wavelength 0.71073
_diffrn_reflns_av_R_equivalents 0.0387
_diffrn_reflns_av_unetI/netI 0.0602
_diffrn_reflns_Laue_measured_fraction_full 0.982
_diffrn_reflns_Laue_measured_fraction_max 0.982
_diffrn_reflns_limit_h_max 8
_diffrn_reflns_limit_h_min -8
_diffrn_reflns_limit_k_max 19
_diffrn_reflns_limit_k_min -20
_diffrn_reflns_limit_l_max 25
_diffrn_reflns_limit_l_min -20
_diffrn_reflns_number 8481
_diffrn_reflns_point_group_measured_fraction_full 0.982
_diffrn_reflns_point_group_measured_fraction_max 0.982
_diffrn_reflns_theta_full 25.242
_diffrn_reflns_theta_max 27.831
_diffrn_reflns_theta_min 2.761
_diffrn_source 'sealed tube'
_exptl_absorpt_coefficient_mu 0.722
_exptl_crystal_colour yellow
_exptl_crystal_density_diffrn 1.312
_exptl_crystal_description block
_exptl_crystal_F_000 764
_exptl_crystal_size_max 0.2
_exptl_crystal_size_mid 0.18
_exptl_crystal_size_min 0.15
_refine_diff_density_max 1.935
_refine_diff_density_min -0.798
_refine_diff_density_rms 0.095
_refine_ls_extinction_method none
_refine_ls_goodness_of_fit_ref 1.050
_refine_ls_hydrogen_treatment constr
_refine_ls_matrix_type full
_refine_ls_number_parameters 445
_refine_ls_number_reflns 8481
_refine_ls_number_restraints 0
_refine_ls_restrained_S_all 1.050
_refine_ls_R_factor_all 0.0707
_refine_ls_R_factor_gt 0.0588
_refine_ls_shift/su_max 0.001
_refine_ls_shift/su_mean 0.000
_refine_ls_structure_factor_coef Fsqd
_refine_ls_weighting_details 'w=1/[\s^2^(Fo^2^)+(0.0697P)^2^+2.8938P] where P=(Fo^2^+2Fc^2^)/3'
_refine_ls_weighting_scheme calc
_refine_ls_wR_factor_gt 0.1537
_refine_ls_wR_factor_ref 0.1605
_reflns_Friedel_coverage 0.000
_reflns_number_gt 7120
_reflns_number_total 8481
_reflns_threshold_expression 'I > 2\s(I)'
_cod_data_source_file c7dt04659f2.cif
_cod_data_source_block 1
_cod_depositor_comments 'Adding full bibliography for 7045353--7045355.cif.'
_cod_database_code 7045353
_shelx_shelxl_version_number 2018/1
_shelx_space_group_comment
;
The symmetry employed for this shelxl refinement is uniquely defined
by the following loop, which should always be used as a source of
symmetry information in preference to the above space-group names.
They are only intended as comments.
;

loop_
_space_group_symop_operation_xyz
'x, y, z'
'-x, -y, -z'

loop_
_atom_site_label
_atom_site_type_symbol
_atom_site_fract_x
_atom_site_fract_y
_atom_site_fract_z
_atom_site_U_iso_or_equiv
_atom_site_adp_type
_atom_site_occupancy
_atom_site_site_symmetry_order
_atom_site_calc_flag
_atom_site_refinement_flags_posn
_atom_site_refinement_flags_adp
C1 C 0.7931(8) 0.4364(4) 0.4922(2) 0.0602(15) Uani 1 1 d . .
H1A H 0.713500 0.375719 0.481121 0.072 Uiso 1 1 calc R U
H1B H 0.688047 0.474848 0.505421 0.072 Uiso 1 1 calc R U
C2 C 0.5725(5) 0.6544(2) 0.34429(15) 0.0215(6) Uani 1 1 d . .
H2 H 0.700551 0.643752 0.364771 0.026 Uiso 1 1 calc R U
C3 C 0.3047(5) 0.6184(2) 0.25557(15) 0.0206(6) Uani 1 1 d . .
H3 H 0.247838 0.583742 0.214173 0.025 Uiso 1 1 calc R U
C4 C 0.4735(5) 0.7214(2) 0.37650(16) 0.0224(6) Uani 1 1 d . .
H4 H 0.536941 0.756037 0.417163 0.027 Uiso 1 1 calc R U
C5 C 0.1935(5) 0.6837(2) 0.28546(15) 0.0211(6) Uani 1 1 d . .
H5 H 0.064180 0.691993 0.264213 0.025 Uiso 1 1 calc R U
C6 C 0.2762(5) 0.73731(19) 0.34772(15) 0.0209(6) Uani 1 1 d . .
C7 C 0.1584(6) 0.8060(2) 0.37898(16) 0.0237(6) Uani 1 1 d . .
H7 H 0.034668 0.814160 0.354516 0.028 Uiso 1 1 calc R U
C8 C -0.1413(6) 0.1966(2) 0.11454(17) 0.0248(6) Uani 1 1 d . .
H8 H -0.268578 0.191447 0.138843 0.030 Uiso 1 1 calc R U
C9 C 0.1958(5) 0.3874(2) 0.23272(16) 0.0214(6) Uani 1 1 d . .
H9 H 0.176605 0.424279 0.273113 0.026 Uiso 1 1 calc R U
C12 C 0.7459(6) 0.4602(2) 0.36754(16) 0.0270(7) Uani 1 1 d . .
C16 C 0.0446(5) 0.2657(2) 0.14366(16) 0.0215(6) Uani 1 1 d . .
C17 C 0.2503(6) 0.2778(2) 0.11489(16) 0.0254(7) Uani 1 1 d . .
H17 H 0.275211 0.240906 0.075172 0.030 Uiso 1 1 calc R U
C18 C 0.4044(6) 0.9893(2) 0.63884(16) 0.0265(7) Uani 1 1 d . .
H18A H 0.278964 0.981935 0.667370 0.032 Uiso 1 1 calc R U
H18B H 0.460708 1.052532 0.641106 0.032 Uiso 1 1 calc R U
C20 C 0.1018(6) 0.9294(2) 0.47009(15) 0.0221(6) Uani 1 1 d . .
C21 C -0.3152(5) 0.0201(2) -0.03855(16) 0.0225(6) Uani 1 1 d . .
C25 C -0.5124(6) 0.0473(2) 0.06484(16) 0.0246(6) Uani 1 1 d . .
H25 H -0.520988 0.078959 0.108421 0.029 Uiso 1 1 calc R U
C26 C -0.1258(6) 0.0030(2) -0.14342(16) 0.0267(7) Uani 1 1 d . .
H26A H -0.253272 0.010741 -0.170139 0.032 Uiso 1 1 calc R U
H26B H -0.126714 -0.060283 -0.145333 0.032 Uiso 1 1 calc R U
C27 C -0.0717(6) 0.9542(2) 0.43494(16) 0.0240(6) Uani 1 1 d . .
H27 H -0.120322 0.923643 0.391386 0.029 Uiso 1 1 calc R U
C28 C 0.4155(5) 0.3447(2) 0.14585(16) 0.0239(6) Uani 1 1 d . .
H28 H 0.549652 0.352751 0.125337 0.029 Uiso 1 1 calc R U
C29 C -0.3254(5) 0.0692(2) 0.02786(15) 0.0221(6) Uani 1 1 d . .
C33 C 0.0217(5) 0.3229(2) 0.20413(16) 0.0224(6) Uani 1 1 d . .
H33 H -0.111690 0.317367 0.225164 0.027 Uiso 1 1 calc R U
C34 C 0.7253(6) 0.5372(2) 0.11445(17) 0.0274(7) Uani 1 1 d . .
C36 C 0.6710(7) 0.7934(3) 0.6907(2) 0.0419(9) Uani 1 1 d . .
H36A H 0.600855 0.732617 0.693287 0.050 Uiso 1 1 calc R U
H36B H 0.733403 0.819853 0.736328 0.050 Uiso 1 1 calc R U
C38 C 0.3019(7) 0.1965(3) -0.1970(2) 0.0389(9) Uani 1 1 d . .
H38A H 0.287376 0.257794 -0.198746 0.047 Uiso 1 1 calc R U
H38B H 0.334623 0.170746 -0.242766 0.047 Uiso 1 1 calc R U
C39 C -0.1426(6) 0.1401(2) 0.05569(16) 0.0245(6) Uani 1 1 d . .
H39 H -0.017124 0.146564 0.030566 0.029 Uiso 1 1 calc R U
C43 C 0.2132(6) 0.8582(2) 0.43993(16) 0.0242(6) Uani 1 1 d . .
H43 H 0.333128 0.848171 0.465228 0.029 Uiso 1 1 calc R U
C46 C 0.1735(6) 0.9764(2) 0.53640(16) 0.0230(6) Uani 1 1 d . .
C47 C 0.4540(8) 0.2258(3) -0.0720(2) 0.0478(11) Uani 1 1 d . .
H47A H 0.418065 0.284489 -0.067217 0.072 Uiso 1 1 calc R U
H47B H 0.583105 0.226882 -0.043499 0.072 Uiso 1 1 calc R U
H47C H 0.333904 0.185090 -0.057951 0.072 Uiso 1 1 calc R U
C49 C 0.0825(6) 0.0474(2) -0.17221(18) 0.0304(7) Uani 1 1 d . .
H49A H 0.099738 0.015387 -0.217430 0.037 Uiso 1 1 calc R U
H49B H 0.207184 0.043613 -0.142521 0.037 Uiso 1 1 calc R U
C50 C 0.4964(7) 0.1960(3) -0.1467(2) 0.0411(9) Uani 1 1 d . .
H50A H 0.528991 0.136126 -0.151225 0.049 Uiso 1 1 calc R U
H50B H 0.624561 0.234910 -0.159411 0.049 Uiso 1 1 calc R U
C54 C 0.9056(6) 0.4638(2) 0.42979(16) 0.0289(7) Uani 1 1 d . .
H54 H 1.007139 0.422907 0.416428 0.035 Uiso 1 1 calc R U
C56 C 0.5812(6) 0.9422(2) 0.66355(18) 0.0305(7) Uani 1 1 d . .
H56A H 0.644112 0.973641 0.707915 0.037 Uiso 1 1 calc R U
H56B H 0.697198 0.944520 0.631289 0.037 Uiso 1 1 calc R U
C59 C 0.0826(7) 0.1455(2) -0.1783(2) 0.0342(8) Uani 1 1 d . .
H59A H -0.029005 0.148408 -0.213137 0.041 Uiso 1 1 calc R U
H59B H 0.042369 0.175152 -0.134750 0.041 Uiso 1 1 calc R U
C61 C 0.8289(6) 0.5275(2) 0.04498(17) 0.0299(7) Uani 1 1 d . .
H61 H 0.735754 0.547413 0.011369 0.036 Uiso 1 1 calc R U
C62 C 0.4955(7) 0.8452(3) 0.6705(2) 0.0357(8) Uani 1 1 d . .
H62A H 0.423017 0.815176 0.626936 0.043 Uiso 1 1 calc R U
H62B H 0.385958 0.843496 0.704933 0.043 Uiso 1 1 calc R U
C63 C 0.8386(8) 0.4293(3) 0.0211(2) 0.0425(10) Uani 1 1 d . .
H63A H 0.690955 0.394732 0.016736 0.051 Uiso 1 1 calc R U
H63B H 0.921551 0.407466 0.055596 0.051 Uiso 1 1 calc R U
C66 C 0.8579(7) 0.7909(3) 0.6411(2) 0.0403(9) Uani 1 1 d . .
H66A H 0.940424 0.850822 0.642936 0.048 Uiso 1 1 calc R U
H66B H 0.956500 0.754373 0.656621 0.048 Uiso 1 1 calc R U
C69 C 0.7795(9) 0.7546(3) 0.5674(2) 0.0515(11) Uani 1 1 d . .
H69A H 0.684602 0.697982 0.565729 0.077 Uiso 1 1 calc R U
H69B H 0.903585 0.747428 0.540233 0.077 Uiso 1 1 calc R U
H69C H 0.700663 0.795448 0.549272 0.077 Uiso 1 1 calc R U
C80 C 1.0386(9) 0.5574(3) 0.4472(2) 0.0550(14) Uani 1 1 d . .
H80A H 0.940531 0.599242 0.459214 0.066 Uiso 1 1 calc R U
H80B H 1.114978 0.573619 0.407062 0.066 Uiso 1 1 calc R U
C84 C 1.0539(8) 0.5838(3) 0.0483(2) 0.0425(10) Uani 1 1 d . .
H84A H 1.145199 0.567976 0.083801 0.051 Uiso 1 1 calc R U
H84B H 1.043064 0.646107 0.060553 0.051 Uiso 1 1 calc R U
N1 N 0.4917(4) 0.60351(16) 0.28436(13) 0.0193(5) Uani 1 1 d . .
N3 N 0.3922(4) 0.39916(17) 0.20452(13) 0.0207(5) Uani 1 1 d . .
O1 O -0.1307(4) 0.04434(15) -0.07316(11) 0.0281(5) Uani 1 1 d . .
O3 O 0.3420(4) 0.94933(16) 0.56885(11) 0.0278(5) Uani 1 1 d . .
O5 O 0.8318(4) 0.51618(17) 0.16592(12) 0.0290(5) Uani 1 1 d . .
O6 O 0.8407(4) 0.48247(17) 0.31315(11) 0.0308(5) Uani 1 1 d . .
O7 O 0.5447(5) 0.44217(19) 0.37114(14) 0.0394(6) Uani 1 1 d . .
O8 O 0.5453(5) 0.55951(19) 0.12003(13) 0.0384(6) Uani 1 1 d . .
Zn1 Zn 0.63982(6) 0.50143(2) 0.24215(2) 0.01843(11) Uani 1 1 d . .

loop_
_atom_site_aniso_label
_atom_site_aniso_U_11
_atom_site_aniso_U_22
_atom_site_aniso_U_33
_atom_site_aniso_U_23
_atom_site_aniso_U_13
_atom_site_aniso_U_12
C1 0.051(3) 0.082(3) 0.032(2) 0.022(2) -0.021(2) -0.037(3)
C2 0.0239(15) 0.0190(14) 0.0201(14) -0.0046(11) -0.0015(12) 0.0062(12)
C3 0.0235(15) 0.0180(13) 0.0182(13) -0.0051(11) -0.0002(11) 0.0044(12)
C4 0.0257(16) 0.0197(14) 0.0198(14) -0.0062(11) -0.0014(12) 0.0063(12)
C5 0.0214(15) 0.0194(14) 0.0221(14) -0.0023(11) -0.0004(11) 0.0071(12)
C6 0.0245(15) 0.0174(13) 0.0203(14) -0.0012(11) 0.0044(12) 0.0051(12)
C7 0.0270(16) 0.0194(14) 0.0247(15) -0.0029(12) 0.0017(12) 0.0089(12)
C8 0.0233(16) 0.0219(15) 0.0255(15) -0.0034(12) -0.0027(12) 0.0000(12)
C9 0.0234(15) 0.0186(14) 0.0204(14) -0.0026(11) -0.0009(12) 0.0038(12)
C12 0.0354(19) 0.0232(15) 0.0202(15) -0.0029(12) -0.0095(13) 0.0060(14)
C16 0.0215(15) 0.0171(13) 0.0235(15) -0.0015(11) -0.0049(12) 0.0018(12)
C17 0.0279(17) 0.0214(14) 0.0221(14) -0.0090(12) 0.0001(12) 0.0017(13)
C18 0.0337(18) 0.0247(15) 0.0195(14) -0.0042(12) -0.0010(13) 0.0076(14)
C20 0.0299(17) 0.0190(14) 0.0190(14) 0.0003(11) 0.0058(12) 0.0101(13)
C21 0.0249(16) 0.0212(14) 0.0191(14) -0.0002(11) -0.0020(11) 0.0012(12)
C25 0.0315(17) 0.0198(14) 0.0188(14) -0.0040(11) -0.0024(12) 0.0007(13)
C26 0.0303(18) 0.0248(15) 0.0224(15) -0.0029(12) -0.0006(13) 0.0030(14)
C27 0.0298(17) 0.0208(14) 0.0204(14) -0.0047(11) 0.0003(12) 0.0082(13)
C28 0.0218(15) 0.0225(15) 0.0246(15) -0.0036(12) 0.0038(12) 0.0017(12)
C29 0.0272(16) 0.0173(13) 0.0190(14) -0.0009(11) -0.0046(12) 0.0000(12)
C33 0.0210(15) 0.0209(14) 0.0237(15) -0.0028(11) 0.0010(12) 0.0041(12)
C34 0.039(2) 0.0236(15) 0.0198(14) 0.0016(12) 0.0070(13) 0.0062(14)
C36 0.048(2) 0.042(2) 0.040(2) 0.0119(18) -0.0033(18) 0.0155(19)
C38 0.041(2) 0.042(2) 0.0331(19) 0.0118(16) 0.0062(16) 0.0017(18)
C39 0.0257(16) 0.0226(15) 0.0214(14) 0.0007(12) -0.0027(12) -0.0035(13)
C43 0.0310(17) 0.0217(14) 0.0219(15) -0.0005(12) 0.0037(12) 0.0131(13)
C46 0.0303(17) 0.0201(14) 0.0196(14) -0.0002(11) 0.0011(12) 0.0096(13)
C47 0.058(3) 0.035(2) 0.047(2) 0.0063(18) -0.014(2) 0.003(2)
C49 0.0343(19) 0.0310(17) 0.0244(16) -0.0010(13) 0.0039(14) 0.0052(15)
C50 0.031(2) 0.040(2) 0.054(2) 0.0160(18) 0.0048(18) 0.0033(17)
C54 0.0359(19) 0.0293(16) 0.0192(15) -0.0026(13) -0.0092(13) 0.0062(14)
C56 0.0310(18) 0.0330(17) 0.0262(16) 0.0001(13) -0.0065(14) 0.0067(15)
C59 0.037(2) 0.0347(19) 0.0319(18) 0.0107(15) -0.0021(15) 0.0042(16)
C61 0.0350(19) 0.0371(18) 0.0187(15) 0.0014(13) 0.0030(13) 0.0117(15)
C62 0.036(2) 0.0382(19) 0.0366(19) 0.0129(16) 0.0033(16) 0.0116(16)
C63 0.052(3) 0.0324(19) 0.036(2) -0.0082(15) 0.0216(18) -0.0040(18)
C66 0.032(2) 0.0313(19) 0.059(3) 0.0093(18) -0.0053(18) 0.0082(16)
C69 0.062(3) 0.043(2) 0.049(3) 0.0038(19) 0.011(2) 0.008(2)
C80 0.063(3) 0.058(3) 0.033(2) 0.022(2) -0.025(2) -0.028(2)
C84 0.053(3) 0.038(2) 0.0286(18) -0.0103(16) 0.0151(17) -0.0033(18)
N1 0.0187(12) 0.0166(11) 0.0212(12) -0.0035(9) 0.0016(10) 0.0042(10)
N3 0.0227(13) 0.0176(12) 0.0198(12) -0.0049(10) -0.0011(10) 0.0045(10)
O1 0.0298(13) 0.0277(12) 0.0205(11) -0.0045(9) 0.0004(9) -0.0054(10)
O3 0.0349(13) 0.0306(12) 0.0194(11) -0.0052(9) -0.0036(9) 0.0181(11)
O5 0.0261(12) 0.0388(13) 0.0202(11) -0.0015(10) 0.0041(9) 0.0044(10)
O6 0.0296(13) 0.0448(14) 0.0175(11) -0.0011(10) -0.0045(9) 0.0115(11)
O7 0.0353(15) 0.0465(16) 0.0305(13) 0.0046(12) -0.0099(11) -0.0058(12)
O8 0.0452(16) 0.0471(16) 0.0282(13) 0.0047(11) 0.0069(11) 0.0224(13)
Zn1 0.01767(18) 0.01684(17) 0.01864(18) -0.00520(12) -0.00111(12) 0.00389(13)

loop_
_atom_type_symbol
_atom_type_description
_atom_type_scat_dispersion_real
_atom_type_scat_dispersion_imag
_atom_type_scat_source
C C 0.0033 0.0016 'International Tables Vol C Tables 4.2.6.8 and 6.1.1.4'
H H 0.0000 0.0000 'International Tables Vol C Tables 4.2.6.8 and 6.1.1.4'
N N 0.0061 0.0033 'International Tables Vol C Tables 4.2.6.8 and 6.1.1.4'
O O 0.0106 0.0060 'International Tables Vol C Tables 4.2.6.8 and 6.1.1.4'
Zn Zn 0.2839 1.4301 'International Tables Vol C Tables 4.2.6.8 and 6.1.1.4'

loop_
_geom_angle_atom_site_label_1
_geom_angle_atom_site_label_2
_geom_angle_atom_site_label_3
_geom_angle
_geom_angle_site_symmetry_1
_geom_angle_site_symmetry_3
C54 C1 C80 110.8(4) . 2_766
C54 C1 H1A 109.5 . .
C80 C1 H1A 109.5 2_766 .
C54 C1 H1B 109.5 . .
C80 C1 H1B 109.5 2_766 .
H1A C1 H1B 108.1 . .
N1 C2 C4 122.8(3) . .
N1 C2 H2 118.6 . .
C4 C2 H2 118.6 . .
N1 C3 C5 122.3(3) . .
N1 C3 H3 118.8 . .
C5 C3 H3 118.8 . .
C2 C4 C6 119.8(3) . .
C2 C4 H4 120.1 . .
C6 C4 H4 120.1 . .
C3 C5 C6 120.0(3) . .
C3 C5 H5 120.0 . .
C6 C5 H5 120.0 . .
C5 C6 C4 116.7(3) . .
C5 C6 C7 119.8(3) . .
C4 C6 C7 123.5(3) . .
C43 C7 C6 125.7(3) . .
C43 C7 H7 117.2 . .
C6 C7 H7 117.2 . .
C39 C8 C16 125.3(3) . .
C39 C8 H8 117.4 . .
C16 C8 H8 117.4 . .
N3 C9 C33 122.6(3) . .
N3 C9 H9 118.7 . .
C33 C9 H9 118.7 . .
O7 C12 O6 123.6(3) . .
O7 C12 C54 122.3(3) . .
O6 C12 C54 114.0(3) . .
C33 C16 C17 116.7(3) . .
C33 C16 C8 119.7(3) . .
C17 C16 C8 123.6(3) . .
C28 C17 C16 119.6(3) . .
C28 C17 H17 120.2 . .
C16 C17 H17 120.2 . .
O3 C18 C56 106.7(3) . .
O3 C18 H18A 110.4 . .
C56 C18 H18A 110.4 . .
O3 C18 H18B 110.4 . .
C56 C18 H18B 110.4 . .
H18A C18 H18B 108.6 . .
C27 C20 C46 118.5(3) . .
C27 C20 C43 122.1(3) . .
C46 C20 C43 119.4(3) . .
O1 C21 C25 124.0(3) . 2_455
O1 C21 C29 116.2(3) . .
C25 C21 C29 119.8(3) 2_455 .
C21 C25 C29 122.1(3) 2_455 .
C21 C25 H25 119.0 2_455 .
C29 C25 H25 119.0 . .
O1 C26 C49 107.5(3) . .
O1 C26 H26A 110.2 . .
C49 C26 H26A 110.2 . .
O1 C26 H26B 110.2 . .
C49 C26 H26B 110.2 . .
H26A C26 H26B 108.5 . .
C46 C27 C20 121.6(3) 2_576 .
C46 C27 H27 119.2 2_576 .
C20 C27 H27 119.2 . .
N3 C28 C17 123.3(3) . .
N3 C28 H28 118.4 . .
C17 C28 H28 118.4 . .
C25 C29 C21 118.2(3) . .
C25 C29 C39 122.1(3) . .
C21 C29 C39 119.7(3) . .
C9 C33 C16 120.4(3) . .
C9 C33 H33 119.8 . .
C16 C33 H33 119.8 . .
O8 C34 O5 122.4(3) . .
O8 C34 C61 120.9(3) . .
O5 C34 C61 116.6(3) . .
C62 C36 C66 114.7(3) . .
C62 C36 H36A 108.6 . .
C66 C36 H36A 108.6 . .
C62 C36 H36B 108.6 . .
C66 C36 H36B 108.6 . .
H36A C36 H36B 107.6 . .
C59 C38 C50 114.4(3) . .
C59 C38 H38A 108.7 . .
C50 C38 H38A 108.7 . .
C59 C38 H38B 108.7 . .
C50 C38 H38B 108.7 . .
H38A C38 H38B 107.6 . .
C8 C39 C29 125.3(3) . .
C8 C39 H39 117.4 . .
C29 C39 H39 117.4 . .
C7 C43 C20 126.0(3) . .
C7 C43 H43 117.0 . .
C20 C43 H43 117.0 . .
O3 C46 C27 123.7(3) . 2_576
O3 C46 C20 116.4(3) . .
C27 C46 C20 119.9(3) 2_576 .
C50 C47 H47A 109.5 . .
C50 C47 H47B 109.5 . .
H47A C47 H47B 109.5 . .
C50 C47 H47C 109.5 . .
H47A C47 H47C 109.5 . .
H47B C47 H47C 109.5 . .
C26 C49 C59 112.8(3) . .
C26 C49 H49A 109.0 . .
C59 C49 H49A 109.0 . .
C26 C49 H49B 109.0 . .
C59 C49 H49B 109.0 . .
H49A C49 H49B 107.8 . .
C47 C50 C38 113.4(4) . .
C47 C50 H50A 108.9 . .
C38 C50 H50A 108.9 . .
C47 C50 H50B 108.9 . .
C38 C50 H50B 108.9 . .
H50A C50 H50B 107.7 . .
C1 C54 C80 110.1(3) . .
C1 C54 C12 113.3(3) . .
C80 C54 C12 109.1(3) . .
C1 C54 H54 108.1 . .
C80 C54 H54 108.1 . .
C12 C54 H54 108.1 . .
C18 C56 C62 113.1(3) . .
C18 C56 H56A 109.0 . .
C62 C56 H56A 109.0 . .
C18 C56 H56B 109.0 . .
C62 C56 H56B 109.0 . .
H56A C56 H56B 107.8 . .
C38 C59 C49 114.5(3) . .
C38 C59 H59A 108.6 . .
C49 C59 H59A 108.6 . .
C38 C59 H59B 108.6 . .
C49 C59 H59B 108.6 . .
H59A C59 H59B 107.6 . .
C84 C61 C34 111.5(3) . .
C84 C61 C63 110.7(3) . .
C34 C61 C63 109.5(3) . .
C84 C61 H61 108.4 . .
C34 C61 H61 108.4 . .
C63 C61 H61 108.4 . .
C56 C62 C36 114.8(3) . .
C56 C62 H62A 108.6 . .
C36 C62 H62A 108.6 . .
C56 C62 H62B 108.6 . .
C36 C62 H62B 108.6 . .
H62A C62 H62B 107.5 . .
C61 C63 C84 111.6(3) . 2_765
C61 C63 H63A 109.3 . .
C84 C63 H63A 109.3 2_765 .
C61 C63 H63B 109.3 . .
C84 C63 H63B 109.3 2_765 .
H63A C63 H63B 108.0 . .
C69 C66 C36 113.5(4) . .
C69 C66 H66A 108.9 . .
C36 C66 H66A 108.9 . .
C69 C66 H66B 108.9 . .
C36 C66 H66B 108.9 . .
H66A C66 H66B 107.7 . .
C66 C69 H69A 109.5 . .
C66 C69 H69B 109.5 . .
H69A C69 H69B 109.5 . .
C66 C69 H69C 109.5 . .
H69A C69 H69C 109.5 . .
H69B C69 H69C 109.5 . .
C54 C80 C1 111.0(4) . 2_766
C54 C80 H80A 109.4 . .
C1 C80 H80A 109.4 2_766 .
C54 C80 H80B 109.4 . .
C1 C80 H80B 109.4 2_766 .
H80A C80 H80B 108.0 . .
C61 C84 C63 111.2(3) . 2_765
C61 C84 H84A 109.4 . .
C63 C84 H84A 109.4 2_765 .
C61 C84 H84B 109.4 . .
C63 C84 H84B 109.4 2_765 .
H84A C84 H84B 108.0 . .
C3 N1 C2 118.2(3) . .
C3 N1 Zn1 121.2(2) . .
C2 N1 Zn1 120.5(2) . .
C9 N3 C28 117.4(3) . .
C9 N3 Zn1 122.3(2) . .
C28 N3 Zn1 120.0(2) . .
C21 O1 C26 117.7(2) . .
C46 O3 C18 117.9(2) . .
C34 O5 Zn1 109.9(2) . .
C12 O6 Zn1 113.6(2) . .
O6 Zn1 O5 101.66(10) . .
O6 Zn1 N3 118.08(11) . .
O5 Zn1 N3 105.22(10) . .
O6 Zn1 N1 106.29(10) . .
O5 Zn1 N1 120.42(11) . .
N3 Zn1 N1 105.99(10) . .

loop_
_geom_bond_atom_site_label_1
_geom_bond_atom_site_label_2
_geom_bond_distance
_geom_bond_site_symmetry_2
C1 C54 1.501(6) .
C1 C80 1.543(6) 2_766
C1 H1A 0.9700 .
C1 H1B 0.9700 .
C2 N1 1.348(4) .
C2 C4 1.377(4) .
C2 H2 0.9300 .
C3 N1 1.345(4) .
C3 C5 1.387(4) .
C3 H3 0.9300 .
C4 C6 1.407(4) .
C4 H4 0.9300 .
C5 C6 1.403(4) .
C5 H5 0.9300 .
C6 C7 1.461(4) .
C7 C43 1.343(4) .
C7 H7 0.9300 .
C8 C39 1.342(4) .
C8 C16 1.468(4) .
C8 H8 0.9300 .
C9 N3 1.345(4) .
C9 C33 1.379(4) .
C9 H9 0.9300 .
C12 O7 1.235(5) .
C12 O6 1.292(4) .
C12 C54 1.540(4) .
C16 C33 1.400(4) .
C16 C17 1.401(5) .
C17 C28 1.378(4) .
C17 H17 0.9300 .
C18 O3 1.436(4) .
C18 C56 1.520(5) .
C18 H18A 0.9700 .
C18 H18B 0.9700 .
C20 C27 1.399(5) .
C20 C46 1.415(4) .
C20 C43 1.459(4) .
C21 O1 1.369(4) .
C21 C25 1.384(4) 2_455
C21 C29 1.419(4) .
C25 C29 1.401(5) .
C25 H25 0.9300 .
C26 O1 1.437(4) .
C26 C49 1.515(5) .
C26 H26A 0.9700 .
C26 H26B 0.9700 .
C27 C46 1.392(4) 2_576
C27 H27 0.9300 .
C28 N3 1.351(4) .
C28 H28 0.9300 .
C29 C39 1.463(4) .
C33 H33 0.9300 .
C34 O8 1.226(4) .
C34 O5 1.301(4) .
C34 C61 1.522(4) .
C36 C62 1.532(5) .
C36 C66 1.534(6) .
C36 H36A 0.9700 .
C36 H36B 0.9700 .
C38 C59 1.528(6) .
C38 C50 1.539(6) .
C38 H38A 0.9700 .
C38 H38B 0.9700 .
C39 H39 0.9300 .
C43 H43 0.9300 .
C46 O3 1.364(4) .
C47 C50 1.517(6) .
C47 H47A 0.9600 .
C47 H47B 0.9600 .
C47 H47C 0.9600 .
C49 C59 1.533(5) .
C49 H49A 0.9700 .
C49 H49B 0.9700 .
C50 H50A 0.9700 .
C50 H50B 0.9700 .
C54 C80 1.520(5) .
C54 H54 0.9800 .
C56 C62 1.523(5) .
C56 H56A 0.9700 .
C56 H56B 0.9700 .
C59 H59A 0.9700 .
C59 H59B 0.9700 .
C61 C84 1.503(6) .
C61 C63 1.531(5) .
C61 H61 0.9800 .
C62 H62A 0.9700 .
C62 H62B 0.9700 .
C63 C84 1.535(5) 2_765
C63 H63A 0.9700 .
C63 H63B 0.9700 .
C66 C69 1.510(6) .
C66 H66A 0.9700 .
C66 H66B 0.9700 .
C69 H69A 0.9600 .
C69 H69B 0.9600 .
C69 H69C 0.9600 .
C80 H80A 0.9700 .
C80 H80B 0.9700 .
C84 H84A 0.9700 .
C84 H84B 0.9700 .
N1 Zn1 2.043(2) .
N3 Zn1 2.037(3) .
O5 Zn1 1.950(2) .
O6 Zn1 1.930(2) .

loop_
_geom_torsion_atom_site_label_1
_geom_torsion_atom_site_label_2
_geom_torsion_atom_site_label_3
_geom_torsion_atom_site_label_4
_geom_torsion
_geom_torsion_site_symmetry_1
_geom_torsion_site_symmetry_4
N1 C2 C4 C6 1.8(5) . .
N1 C3 C5 C6 0.3(5) . .
C3 C5 C6 C4 0.5(5) . .
C3 C5 C6 C7 -180.0(3) . .
C2 C4 C6 C5 -1.5(5) . .
C2 C4 C6 C7 179.0(3) . .
C5 C6 C7 C43 176.2(3) . .
C4 C6 C7 C43 -4.3(5) . .
C39 C8 C16 C33 177.4(3) . .
C39 C8 C16 C17 -3.8(5) . .
C33 C16 C17 C28 -1.2(5) . .
C8 C16 C17 C28 180.0(3) . .
C46 C20 C27 C46 0.1(6) . 2_576
C43 C20 C27 C46 -178.5(3) . 2_576
C16 C17 C28 N3 1.7(5) . .
C21 C25 C29 C21 0.0(5) 2_455 .
C21 C25 C29 C39 -179.7(3) 2_455 .
O1 C21 C29 C25 179.3(3) . .
C25 C21 C29 C25 0.0(5) 2_455 .
O1 C21 C29 C39 -1.0(4) . .
C25 C21 C29 C39 179.7(3) 2_455 .
N3 C9 C33 C16 0.5(5) . .
C17 C16 C33 C9 0.1(5) . .
C8 C16 C33 C9 179.1(3) . .
C16 C8 C39 C29 177.8(3) . .
C25 C29 C39 C8 -7.0(5) . .
C21 C29 C39 C8 173.3(3) . .
C6 C7 C43 C20 177.3(3) . .
C27 C20 C43 C7 -4.0(6) . .
C46 C20 C43 C7 177.4(3) . .
C27 C20 C46 O3 179.5(3) . .
C43 C20 C46 O3 -1.8(5) . .
C27 C20 C46 C27 -0.1(5) . 2_576
C43 C20 C46 C27 178.5(3) . 2_576
O1 C26 C49 C59 -66.4(4) . .
C59 C38 C50 C47 -52.4(5) . .
C80 C1 C54 C80 -56.8(6) 2_766 .
C80 C1 C54 C12 -179.2(4) 2_766 .
O7 C12 C54 C1 4.4(5) . .
O6 C12 C54 C1 -179.1(4) . .
O7 C12 C54 C80 -118.5(4) . .
O6 C12 C54 C80 57.9(4) . .
O3 C18 C56 C62 -67.8(4) . .
C50 C38 C59 C49 -57.2(5) . .
C26 C49 C59 C38 171.4(3) . .
O8 C34 C61 C84 124.7(4) . .
O5 C34 C61 C84 -58.8(4) . .
O8 C34 C61 C63 -112.5(4) . .
O5 C34 C61 C63 64.0(4) . .
C18 C56 C62 C36 176.1(3) . .
C66 C36 C62 C56 -57.7(5) . .
C84 C61 C63 C84 -55.6(5) . 2_765
C34 C61 C63 C84 -178.9(4) . 2_765
C62 C36 C66 C69 -55.7(5) . .
C1 C54 C80 C1 57.0(7) . 2_766
C12 C54 C80 C1 -178.1(4) . 2_766
C34 C61 C84 C63 177.6(3) . 2_765
C63 C61 C84 C63 55.4(5) . 2_765
C5 C3 N1 C2 -0.1(5) . .
C5 C3 N1 Zn1 175.9(2) . .
C4 C2 N1 C3 -0.9(5) . .
C4 C2 N1 Zn1 -177.0(2) . .
C33 C9 N3 C28 0.0(5) . .
C33 C9 N3 Zn1 174.4(2) . .
C17 C28 N3 C9 -1.1(5) . .
C17 C28 N3 Zn1 -175.7(3) . .
C25 C21 O1 C26 6.2(5) 2_455 .
C29 C21 O1 C26 -173.1(3) . .
C49 C26 O1 C21 174.3(3) . .
C27 C46 O3 C18 5.8(5) 2_576 .
C20 C46 O3 C18 -173.8(3) . .
C56 C18 O3 C46 175.7(3) . .
O8 C34 O5 Zn1 12.0(4) . .
C61 C34 O5 Zn1 -164.5(2) . .
O7 C12 O6 Zn1 8.3(4) . .
C54 C12 O6 Zn1 -168.1(2) . .
